data_7116708
loop_
_publ_author_name
'Yannick D. Bidal'
'Mathieu Lesieur'
'Mohand Melaimi'
'David B. Cordes'
'Alexandra M. Z. Slawin'
'Guy Bertrand'
'Catherine S. J. Cazin'

_publ_section_title
;
 A simple access to transition metal cyclopropenylidene complexes
;
_journal_name_full Chem.Commun.
_journal_page_first 4778
_journal_paper_doi 10.1039/C4cc10375K
_journal_volume 51
_journal_year 2015
_chemical_formula_moiety 'C23 H40 Cl Ir N2'
_chemical_formula_sum 'C23 H40 Cl Ir N2'
_chemical_formula_weight 572.26
_chemical_name_common '[Ir(Cl)(cod)(BAC)]'
_chemical_name_systematic 'Chloro-(1,5-cyclooctadiene)-[bis(diisopropylamino)cyclopropenylidene] iridium'
_space_group_IT_number 14
_symmetry_cell_setting monoclinic
_symmetry_Int_Tables_number 14
_symmetry_space_group_name_Hall '-P 2yn'
_symmetry_space_group_name_H-M 'P 1 21/n 1'
_atom_sites_solution_hydrogens geom
_atom_sites_solution_primary direct
_atom_sites_solution_secondary difmap
_audit_update_record
;
2014-07-08 deposited with the CCDC.
2015-01-15 downloaded from the CCDC.
;
_cell_angle_alpha 90.0000
_cell_angle_beta 91.591(2)
_cell_angle_gamma 90.0000
_cell_formula_units_Z 4
_cell_length_a 11.8497(10)
_cell_length_b 12.2144(9)
_cell_length_c 16.7180(14)
_cell_measurement_reflns_used 8279
_cell_measurement_temperature 173
_cell_measurement_theta_max 25.35
_cell_measurement_theta_min 2.06
_cell_volume 2418.8(3)
_computing_cell_refinement 'CrystalClear-SM Expert 2.1 b28'
_computing_data_collection 'CrystalClear-SM Expert 2.1 b28 (Rigaku, 2013)'
_computing_data_reduction 'CrystalClear-SM Expert 2.1 b28'
_computing_molecular_graphics 'CrystalStructure 4.1'
_computing_publication_material 'CrystalStructure 4.1 (Rigaku, 2014)'
_computing_structure_refinement 'SHELXL-2013 (Sheldrick, 2013)'
_computing_structure_solution 'SHELXS2013 (Sheldrick, 2013)'
_diffrn_ambient_temperature 173
_diffrn_detector_area_resol_mean 5.811
_diffrn_measured_fraction_theta_full 1.000
_diffrn_measured_fraction_theta_max 0.999
_diffrn_measurement_device_type 'Rigaku XtaLAB P200'
_diffrn_measurement_method \w
_diffrn_radiation_type 'Mo K\a'
_diffrn_radiation_wavelength 0.71075
_diffrn_reflns_av_R_equivalents 0.0284
_diffrn_reflns_Laue_measured_fraction_full 1.000
_diffrn_reflns_Laue_measured_fraction_max 0.999
_diffrn_reflns_limit_h_max 14
_diffrn_reflns_limit_h_min -14
_diffrn_reflns_limit_k_max 14
_diffrn_reflns_limit_k_min -14
_diffrn_reflns_limit_l_max 20
_diffrn_reflns_limit_l_min -20
_diffrn_reflns_number 28943
_diffrn_reflns_point_group_measured_fraction_full 1.000
_diffrn_reflns_point_group_measured_fraction_max 0.999
_diffrn_reflns_theta_full 25.242
_diffrn_reflns_theta_max 25.397
_diffrn_reflns_theta_min 2.065
_diffrn_standards_number 0
_exptl_absorpt_coefficient_mu 5.656
_exptl_absorpt_correction_T_max 0.893
_exptl_absorpt_correction_T_min 0.794
_exptl_absorpt_correction_type multi-scan
_exptl_absorpt_process_details 'REQAB (Rigaku, 1998)'
_exptl_crystal_colour yellow
_exptl_crystal_density_diffrn 1.571
_exptl_crystal_density_method 'not measured'
_exptl_crystal_description chip
_exptl_crystal_F_000 1144.00
_exptl_crystal_recrystallization_method 'Re-crystallisation from solvent: dichloromethane/hexane'
_exptl_crystal_size_max 0.060
_exptl_crystal_size_mid 0.030
_exptl_crystal_size_min 0.020
_refine_diff_density_max 0.60
_refine_diff_density_min -0.46
_refine_ls_extinction_method none
_refine_ls_goodness_of_fit_ref 1.045
_refine_ls_hydrogen_treatment constr
_refine_ls_number_parameters 252
_refine_ls_number_reflns 4451
_refine_ls_number_restraints 0
_refine_ls_R_factor_all 0.0156
_refine_ls_R_factor_gt 0.0139
_refine_ls_shift/su_max 0.006
_refine_ls_structure_factor_coef Fsqd
_refine_ls_weighting_details 'w = 1/[\s^2^(Fo^2^)+(0.0205P)^2^+1.0187P] where P=(Fo^2^+2Fc^2^)/3'
_refine_ls_weighting_scheme calc
_refine_ls_wR_factor_gt 0.0361
_refine_ls_wR_factor_ref 0.0367
_reflns_number_gt 4155
_reflns_number_total 4451
_reflns_threshold_expression F^2^>2.0\s(F^2^)
_cod_data_source_file c4cc10375k2.cif
_cod_data_source_block 5
_cod_database_code 7116708
_shelxl_res_file
;
TITL YBCC41
CELL  0.71075 11.84970 12.21440 16.71800 90.00000 91.59150 90.00000
ZERR  4 0.00096 0.00088 0.00137 0.00000 0.00200 0.00000
LATT 1
SYMM .50-X, .50+Y, .50-Z
SFAC C H CL IR N
UNIT 92 160 4 4 8
L.S. 5
FMAP 2
PLAN 5
HTAB
BOND $H
CONF
LIST 4
TEMP -100.0
ACTA
SIZE 0.020 0.030 0.060
WGHT    0.020500    1.018700
FVAR       0.36017
IR1   4    1.052051    0.769070    0.132821    11.00000    0.01539    0.02186 =
         0.02634    0.00158    0.00164    0.00050
CL1   3    1.039943    0.594941    0.193096    11.00000    0.03584    0.02633 =
         0.03650    0.00737   -0.00004   -0.00164
N1    5    0.744542    0.712068   -0.004802    11.00000    0.02315    0.03177 =
         0.02675   -0.00661   -0.00018    0.00353
N2    5    0.731048    0.873815    0.187308    11.00000    0.02035    0.03413 =
         0.03157   -0.00979    0.00063    0.00323
C1    1    0.884611    0.772897    0.110014    11.00000    0.02137    0.02383 =
         0.02741    0.00177    0.00231    0.00004
C2    1    0.788980    0.755787    0.061926    11.00000    0.01909    0.02015 =
         0.02788    0.00074    0.00430    0.00072
C3    1    0.781444    0.815231    0.131781    11.00000    0.01897    0.02171 =
         0.02768    0.00084   -0.00023   -0.00001
C4    1    0.813366    0.633486   -0.050291    11.00000    0.03298    0.03379 =
         0.02629   -0.00714    0.00382    0.00387
AFIX  13
H4    2    0.765915    0.608279   -0.097143    11.00000   -1.20000
AFIX   0
C5    1    0.842600    0.532932   -0.000414    11.00000    0.04346    0.03034 =
         0.03890   -0.00687    0.00463    0.00883
AFIX 137
H5A   2    0.884436    0.480762   -0.032829    11.00000   -1.20000
H5B   2    0.772987    0.498538    0.017506    11.00000   -1.20000
H5C   2    0.889235    0.554627    0.046256    11.00000   -1.20000
AFIX   0
C6    1    0.917747    0.686833   -0.083125    11.00000    0.04519    0.04394 =
         0.04380   -0.00235    0.01830    0.00440
AFIX 137
H6A   2    0.969058    0.707719   -0.038736    11.00000   -1.20000
H6B   2    0.895869    0.752226   -0.113776    11.00000   -1.20000
H6C   2    0.955862    0.635075   -0.118109    11.00000   -1.20000
AFIX   0
C7    1    0.623770    0.725799   -0.025697    11.00000    0.02531    0.03003 =
         0.03033   -0.00184   -0.00357    0.00172
AFIX  13
H7    2    0.592981    0.780881    0.012200    11.00000   -1.20000
AFIX   0
C8    1    0.558492    0.620682   -0.014467    11.00000    0.03348    0.04397 =
         0.05210    0.00305   -0.00542   -0.00834
AFIX 137
H8A   2    0.572813    0.592849    0.039850    11.00000   -1.20000
H8B   2    0.582795    0.566175   -0.053407    11.00000   -1.20000
H8C   2    0.477597    0.634952   -0.022571    11.00000   -1.20000
AFIX   0
C9    1    0.605617    0.771261   -0.109854    11.00000    0.04821    0.05014 =
         0.03970    0.00915   -0.00755    0.00981
AFIX 137
H9A   2    0.628227    0.716318   -0.149010    11.00000   -1.20000
H9B   2    0.651281    0.837472   -0.115979    11.00000   -1.20000
H9C   2    0.525657    0.789259   -0.118752    11.00000   -1.20000
AFIX   0
C10   1    0.800278    0.906151    0.258351    11.00000    0.02935    0.03773 =
         0.03115   -0.01078   -0.00345   -0.00148
AFIX  13
H10   2    0.880220    0.885828    0.247710    11.00000   -1.20000
AFIX   0
C11   1    0.765586    0.843255    0.331782    11.00000    0.05253    0.05475 =
         0.03516   -0.00249   -0.00523   -0.00317
AFIX 137
H11A  2    0.772330    0.764516    0.321717    11.00000   -1.20000
H11B  2    0.687151    0.860923    0.343697    11.00000   -1.20000
H11C  2    0.814833    0.863630    0.377441    11.00000   -1.20000
AFIX   0
C12   1    0.797100    1.029363    0.271178    11.00000    0.05493    0.04160 =
         0.05529   -0.01787   -0.00264   -0.00865
AFIX 137
H12A  2    0.720514    1.051568    0.284788    11.00000   -1.20000
H12B  2    0.818893    1.066630    0.222044    11.00000   -1.20000
H12C  2    0.849846    1.049289    0.314967    11.00000   -1.20000
AFIX   0
C13   1    0.608211    0.896823    0.185231    11.00000    0.02147    0.03335 =
         0.03549   -0.00599    0.00469    0.00724
AFIX  13
H13   2    0.591753    0.937663    0.235421    11.00000   -1.20000
AFIX   0
C14   1    0.539689    0.791894    0.186861    11.00000    0.02392    0.04306 =
         0.04160    0.00108    0.00550    0.00195
AFIX 137
H14A  2    0.556821    0.747192    0.140057    11.00000   -1.20000
H14B  2    0.459040    0.809779    0.185804    11.00000   -1.20000
H14C  2    0.558966    0.750963    0.235773    11.00000   -1.20000
AFIX   0
C15   1    0.576413    0.972190    0.115693    11.00000    0.03009    0.03400 =
         0.05734    0.00297    0.00244    0.00860
AFIX 137
H15A  2    0.596282    0.937207    0.065244    11.00000   -1.20000
H15B  2    0.617475    1.041490    0.121633    11.00000   -1.20000
H15C  2    0.495009    0.986402    0.115429    11.00000   -1.20000
AFIX   0
C16   1    1.219133    0.798131    0.186313    11.00000    0.01840    0.04214 =
         0.03281    0.00166   -0.00205   -0.00334
AFIX  43
H16   2    1.196172    0.755156    0.230342    11.00000   -1.20000
AFIX   0
C17   1    1.230455    0.745756    0.112680    11.00000    0.01537    0.04481 =
         0.04141   -0.00364    0.00285   -0.00195
AFIX  43
H17   2    1.216954    0.669152    0.110146    11.00000   -1.20000
AFIX   0
C18   1    1.262636    0.803211    0.037426    11.00000    0.03295    0.08447 =
         0.04245    0.00216    0.01417    0.00039
AFIX  23
H18A  2    1.341377    0.829439    0.044173    11.00000   -1.20000
H18B  2    1.260840    0.749428   -0.006893    11.00000   -1.20000
AFIX   0
C19   1    1.190239    0.897214    0.014016    11.00000    0.06181    0.08178 =
         0.10457    0.04907    0.04530    0.01111
AFIX  23
H19A  2    1.180048    0.897416   -0.044960    11.00000   -1.20000
H19B  2    1.229866    0.965686    0.029486    11.00000   -1.20000
AFIX   0
C20   1    1.075546    0.897373    0.050724    11.00000    0.03830    0.03599 =
         0.05717    0.02216    0.01129    0.00149
AFIX  43
H20   2    1.014083    0.866355    0.020894    11.00000   -1.20000
AFIX   0
C21   1    1.054576    0.940825    0.126544    11.00000    0.03029    0.02274 =
         0.06876    0.00552   -0.00070   -0.00405
AFIX  43
H21   2    0.978434    0.940171    0.142890    11.00000   -1.20000
AFIX   0
C22   1    1.141848    0.989014    0.185348    11.00000    0.04649    0.03903 =
         0.11265   -0.01515   -0.01324   -0.00756
AFIX  23
H22A  2    1.168359    1.059904    0.164159    11.00000   -1.20000
H22B  2    1.105180    1.003639    0.236756    11.00000   -1.20000
AFIX   0
C23   1    1.240678    0.917034    0.200466    11.00000    0.04730    0.04565 =
         0.05909   -0.00678   -0.00951   -0.00874
AFIX  23
H23A  2    1.267240    0.926974    0.256665    11.00000   -1.20000
H23B  2    1.302316    0.940831    0.165664    11.00000   -1.20000
AFIX   0
HKLF 4
 
REM  YBCC41
REM R1 =  0.0139 for    4155 Fo > 4sig(Fo)  and  0.0156 for all    4451 data
REM    252 parameters refined using      0 restraints
 
END  
     
WGHT      0.0205      1.0187 

REM Instructions for potential hydrogen bonds
EQIV $1 -x+3/2, y+1/2, -z+1/2
HTAB C13 Cl1_$1

REM Highest difference peak  0.603,  deepest hole -0.460,  1-sigma level  0.062
Q1    1   1.1735  0.9905  0.1357  11.00000  0.05    0.60
Q2    1   0.9765  0.9871  0.1268  11.00000  0.05    0.43
Q3    1   1.0173  0.9164  0.0123  11.00000  0.05    0.42
Q4    1   1.2617  0.6632  0.1206  11.00000  0.05    0.38
Q5    1   1.2500  0.7544  0.2261  11.00000  0.05    0.38
;

loop_
_symmetry_equiv_pos_site_id
_symmetry_equiv_pos_as_xyz
1 +X,+Y,+Z
2 1/2-X,1/2+Y,1/2-Z
3 -X,-Y,-Z
4 1/2+X,1/2-Y,1/2+Z

loop_
_atom_site_label
_atom_site_type_symbol
_atom_site_fract_x
_atom_site_fract_y
_atom_site_fract_z
_atom_site_U_iso_or_equiv
_atom_site_adp_type
_atom_site_occupancy
_atom_site_site_symmetry_multiplicity
_atom_site_calc_flag
_atom_site_refinement_flags
Ir1 Ir 1.05205(2) 0.76907(2) 0.13282(2) 0.02118(4) Uani 1 4 d .
Cl1 Cl 1.03994(5) 0.59494(5) 0.19310(3) 0.03291(13) Uani 1 4 d .
N1 N 0.74454(15) 0.71207(15) -0.00480(11) 0.0272(4) Uani 1 4 d .
N2 N 0.73105(14) 0.87381(16) 0.18731(11) 0.0287(4) Uani 1 4 d .
C1 C 0.88461(19) 0.77290(17) 0.11001(14) 0.0242(5) Uani 1 4 d .
C2 C 0.78898(18) 0.75579(17) 0.06193(13) 0.0223(4) Uani 1 4 d .
C3 C 0.78144(16) 0.81523(18) 0.13178(12) 0.0228(4) Uani 1 4 d .
C4 C 0.81337(19) 0.63349(19) -0.05029(13) 0.0310(5) Uani 1 4 d .
C5 C 0.8426(2) 0.5329(2) -0.00041(15) 0.0375(6) Uani 1 4 d .
C6 C 0.9177(2) 0.6868(2) -0.08312(16) 0.0440(6) Uani 1 4 d .
C7 C 0.62377(19) 0.72580(18) -0.02570(14) 0.0286(5) Uani 1 4 d .
C8 C 0.5585(2) 0.6207(2) -0.01447(17) 0.0433(6) Uani 1 4 d .
C9 C 0.6056(3) 0.7713(2) -0.10985(17) 0.0462(7) Uani 1 4 d .
C10 C 0.80028(19) 0.9062(2) 0.25835(14) 0.0328(5) Uani 1 4 d .
C11 C 0.7656(2) 0.8433(3) 0.33178(15) 0.0476(7) Uani 1 4 d .
C12 C 0.7971(3) 1.0294(2) 0.27118(18) 0.0507(7) Uani 1 4 d .
C13 C 0.60821(17) 0.89682(19) 0.18523(14) 0.0300(5) Uani 1 4 d .
C14 C 0.5397(2) 0.7919(2) 0.18686(16) 0.0361(6) Uani 1 4 d .
C15 C 0.5764(2) 0.9722(2) 0.11569(16) 0.0405(6) Uani 1 4 d .
C16 C 1.21913(18) 0.7981(2) 0.18631(14) 0.0312(5) Uani 1 4 d .
C17 C 1.2305(2) 0.7458(2) 0.11268(16) 0.0338(5) Uani 1 4 d .
C18 C 1.2626(2) 0.8032(3) 0.03743(17) 0.0530(7) Uani 1 4 d .
C19 C 1.1902(3) 0.8972(3) 0.0140(3) 0.0819(13) Uani 1 4 d .
C20 C 1.0756(2) 0.8974(2) 0.05072(17) 0.0436(6) Uani 1 4 d .
C21 C 1.05458(19) 0.9408(2) 0.12654(16) 0.0406(6) Uani 1 4 d .
C22 C 1.1419(3) 0.9890(3) 0.1853(2) 0.0663(9) Uani 1 4 d .
C23 C 1.2407(2) 0.9170(2) 0.20047(19) 0.0509(7) Uani 1 4 d .
H4 H 0.76592 0.60828 -0.09714 0.0372 Uiso 1 4 calc R
H5A H 0.88444 0.48076 -0.03283 0.0450 Uiso 1 4 calc R
H5B H 0.77299 0.49854 0.01751 0.0450 Uiso 1 4 calc R
H5C H 0.88923 0.55463 0.04626 0.0450 Uiso 1 4 calc R
H6A H 0.96906 0.70772 -0.03874 0.0528 Uiso 1 4 calc R
H6B H 0.89587 0.75223 -0.11378 0.0528 Uiso 1 4 calc R
H6C H 0.95586 0.63507 -0.11811 0.0528 Uiso 1 4 calc R
H7 H 0.59298 0.78088 0.0122 0.0344 Uiso 1 4 calc R
H8A H 0.57281 0.59285 0.03985 0.0520 Uiso 1 4 calc R
H8B H 0.58279 0.56617 -0.05341 0.0520 Uiso 1 4 calc R
H8C H 0.4776 0.63495 -0.02257 0.0520 Uiso 1 4 calc R
H9A H 0.62823 0.71632 -0.14901 0.0554 Uiso 1 4 calc R
H9B H 0.65128 0.83747 -0.11598 0.0554 Uiso 1 4 calc R
H9C H 0.52566 0.78926 -0.11875 0.0554 Uiso 1 4 calc R
H10 H 0.88022 0.88583 0.24771 0.0394 Uiso 1 4 calc R
H11A H 0.77233 0.76452 0.32172 0.0571 Uiso 1 4 calc R
H11B H 0.68715 0.86092 0.3437 0.0571 Uiso 1 4 calc R
H11C H 0.81483 0.86363 0.37744 0.0571 Uiso 1 4 calc R
H12A H 0.72051 1.05157 0.28479 0.0608 Uiso 1 4 calc R
H12B H 0.81889 1.06663 0.22204 0.0608 Uiso 1 4 calc R
H12C H 0.84985 1.04929 0.31497 0.0608 Uiso 1 4 calc R
H13 H 0.59175 0.93766 0.23542 0.0360 Uiso 1 4 calc R
H14A H 0.55682 0.74719 0.14006 0.0433 Uiso 1 4 calc R
H14B H 0.45904 0.80978 0.1858 0.0433 Uiso 1 4 calc R
H14C H 0.55897 0.75096 0.23577 0.0433 Uiso 1 4 calc R
H15A H 0.59628 0.93721 0.06524 0.0485 Uiso 1 4 calc R
H15B H 0.61747 1.04149 0.12163 0.0485 Uiso 1 4 calc R
H15C H 0.49501 0.9864 0.11543 0.0485 Uiso 1 4 calc R
H18A H 1.34138 0.82944 0.04417 0.0636 Uiso 1 4 calc R
H18B H 1.26084 0.74943 -0.00689 0.0636 Uiso 1 4 calc R
H19A H 1.18005 0.89742 -0.04496 0.0983 Uiso 1 4 calc R
H19B H 1.22987 0.96569 0.02949 0.0983 Uiso 1 4 calc R
H22A H 1.16836 1.0599 0.16416 0.0796 Uiso 1 4 calc R
H22B H 1.10518 1.00364 0.23676 0.0796 Uiso 1 4 calc R
H23A H 1.26724 0.92697 0.25667 0.0611 Uiso 1 4 calc R
H23B H 1.30232 0.94083 0.16566 0.0611 Uiso 1 4 calc R
H16 H 1.19617 0.75516 0.23034 0.0374 Uiso 1 4 calc R
H17 H 1.21695 0.66915 0.11015 0.0406 Uiso 1 4 calc R
H20 H 1.01408 0.86636 0.02089 0.0524 Uiso 1 4 calc R
H21 H 0.97843 0.94017 0.14289 0.0488 Uiso 1 4 calc R

loop_
_atom_site_aniso_label
_atom_site_aniso_U_11
_atom_site_aniso_U_22
_atom_site_aniso_U_33
_atom_site_aniso_U_12
_atom_site_aniso_U_13
_atom_site_aniso_U_23
Ir1 0.01539(5) 0.02186(6) 0.02634(6) 0.00050(3) 0.00164(3) 0.00158(3)
Cl1 0.0358(3) 0.0263(3) 0.0365(3) -0.0016(2) -0.0000(2) 0.0074(2)
N1 0.0232(9) 0.0318(11) 0.0267(10) 0.0035(8) -0.0002(7) -0.0066(8)
N2 0.0204(9) 0.0341(11) 0.0316(10) 0.0032(8) 0.0006(7) -0.0098(8)
C1 0.0214(11) 0.0238(12) 0.0274(11) 0.0000(8) 0.0023(9) 0.0018(9)
C2 0.0191(10) 0.0202(11) 0.0279(11) 0.0007(8) 0.0043(9) 0.0007(9)
C3 0.0190(10) 0.0217(11) 0.0277(11) -0.0000(8) -0.0002(8) 0.0008(9)
C4 0.0330(12) 0.0338(13) 0.0263(11) 0.0039(10) 0.0038(9) -0.0071(10)
C5 0.0435(14) 0.0303(13) 0.0389(13) 0.0088(11) 0.0046(11) -0.0069(11)
C6 0.0452(15) 0.0439(16) 0.0438(14) 0.0044(13) 0.0183(12) -0.0024(13)
C7 0.0253(12) 0.0300(13) 0.0303(12) 0.0017(9) -0.0036(9) -0.0018(9)
C8 0.0335(13) 0.0440(16) 0.0521(16) -0.0083(12) -0.0054(11) 0.0031(13)
C9 0.0482(17) 0.0501(18) 0.0397(15) 0.0098(13) -0.0076(13) 0.0092(12)
C10 0.0294(12) 0.0377(14) 0.0312(12) -0.0015(10) -0.0034(9) -0.0108(10)
C11 0.0525(16) 0.0548(18) 0.0352(14) -0.0032(14) -0.0052(12) -0.0025(13)
C12 0.0549(17) 0.0416(16) 0.0553(17) -0.0086(13) -0.0026(14) -0.0179(14)
C13 0.0215(11) 0.0333(13) 0.0355(12) 0.0072(9) 0.0047(9) -0.0060(10)
C14 0.0239(12) 0.0431(15) 0.0416(14) 0.0019(10) 0.0055(10) 0.0011(12)
C15 0.0301(12) 0.0340(14) 0.0573(16) 0.0086(11) 0.0024(11) 0.0030(12)
C16 0.0184(10) 0.0421(14) 0.0328(12) -0.0033(10) -0.0021(9) 0.0017(11)
C17 0.0154(11) 0.0448(15) 0.0414(14) -0.0019(9) 0.0029(10) -0.0036(11)
C18 0.0330(14) 0.084(2) 0.0425(15) 0.0004(15) 0.0142(12) 0.0022(16)
C19 0.062(2) 0.082(3) 0.105(3) 0.0111(19) 0.045(2) 0.049(2)
C20 0.0383(14) 0.0360(15) 0.0572(17) 0.0015(11) 0.0113(12) 0.0222(13)
C21 0.0303(13) 0.0227(13) 0.0688(19) -0.0040(9) -0.0007(12) 0.0055(12)
C22 0.0465(17) 0.0390(17) 0.113(3) -0.0076(14) -0.0132(17) -0.0152(18)
C23 0.0473(16) 0.0457(17) 0.0591(18) -0.0087(13) -0.0095(13) -0.0068(14)

loop_
_atom_type_symbol
_atom_type_description
_atom_type_scat_dispersion_real
_atom_type_scat_dispersion_imag
_atom_type_scat_source
C C 0.0033 0.0016
;
International Tables for Crystallography
(Vol. C, Tables 4.2.6.8 and 6.1.1.4)
;
H H 0.0000 0.0000
;
International Tables for Crystallography
(Vol. C, Table 6.1.1.4)
;
Cl Cl 0.1484 0.1585
;
International Tables for Crystallography
(Vol. C, Tables 4.2.6.8 and 6.1.1.4)
;
Ir Ir -1.4442 7.9887
;
International Tables for Crystallography
(Vol. C, Tables 4.2.6.8 and 6.1.1.4)
;
N N 0.0061 0.0033
;
International Tables for Crystallography
(Vol. C, Tables 4.2.6.8 and 6.1.1.4)
;

loop_
_geom_angle_atom_site_label_1
_geom_angle_atom_site_label_2
_geom_angle_atom_site_label_3
_geom_angle
_geom_angle_publ_flag
Cl1 Ir1 C1 91.75(6) yes
Cl1 Ir1 C16 92.11(7) yes
Cl1 Ir1 C17 91.09(7) yes
Cl1 Ir1 C20 163.62(8) yes
Cl1 Ir1 C21 157.31(8) yes
C1 Ir1 C16 162.70(9) yes
C1 Ir1 C17 159.18(10) yes
C1 Ir1 C20 90.39(10) yes
C1 Ir1 C21 89.01(9) yes
C16 Ir1 C17 37.49(9) yes
C16 Ir1 C20 90.64(10) yes
C16 Ir1 C21 81.01(9) yes
C17 Ir1 C20 81.34(10) yes
C17 Ir1 C21 96.20(9) yes
C20 Ir1 C21 38.95(11) yes
C2 N1 C4 118.60(18) yes
C2 N1 C7 120.78(18) yes
C4 N1 C7 119.77(17) yes
C3 N2 C10 117.11(17) yes
C3 N2 C13 123.13(18) yes
C10 N2 C13 119.40(18) yes
Ir1 C1 C2 153.20(18) yes
Ir1 C1 C3 146.34(17) yes
C2 C1 C3 59.71(15) yes
N1 C2 C1 147.5(2) yes
N1 C2 C3 152.4(2) yes
C1 C2 C3 60.09(15) yes
N2 C3 C1 143.4(2) yes
N2 C3 C2 156.43(19) yes
C1 C3 C2 60.20(15) yes
N1 C4 C5 111.23(18) yes
N1 C4 C6 111.9(2) yes
C5 C4 C6 111.8(2) yes
N1 C7 C8 111.75(19) yes
N1 C7 C9 111.8(2) yes
C8 C7 C9 111.4(2) yes
N2 C10 C11 111.0(2) yes
N2 C10 C12 111.2(2) yes
C11 C10 C12 112.3(2) yes
N2 C13 C14 111.41(19) yes
N2 C13 C15 110.78(18) yes
C14 C13 C15 113.78(19) yes
Ir1 C16 C17 70.87(13) yes
Ir1 C16 C23 111.91(17) yes
C17 C16 C23 124.4(2) yes
Ir1 C17 C16 71.65(13) yes
Ir1 C17 C18 109.92(17) yes
C16 C17 C18 123.9(2) yes
C17 C18 C19 115.2(3) yes
C18 C19 C20 114.6(3) yes
Ir1 C20 C19 113.7(2) yes
Ir1 C20 C21 70.30(16) yes
C19 C20 C21 123.6(3) yes
Ir1 C21 C20 70.75(15) yes
Ir1 C21 C22 111.31(18) yes
C20 C21 C22 126.5(2) yes
C21 C22 C23 113.6(3) yes
C16 C23 C22 114.8(2) yes
N1 C4 H4 107.198 no
C5 C4 H4 107.195 no
C6 C4 H4 107.202 no
C4 C5 H5A 109.466 no
C4 C5 H5B 109.473 no
C4 C5 H5C 109.467 no
H5A C5 H5B 109.475 no
H5A C5 H5C 109.478 no
H5B C5 H5C 109.470 no
C4 C6 H6A 109.479 no
C4 C6 H6B 109.470 no
C4 C6 H6C 109.471 no
H6A C6 H6B 109.469 no
H6A C6 H6C 109.475 no
H6B C6 H6C 109.463 no
N1 C7 H7 107.182 no
C8 C7 H7 107.184 no
C9 C7 H7 107.188 no
C7 C8 H8A 109.468 no
C7 C8 H8B 109.474 no
C7 C8 H8C 109.471 no
H8A C8 H8B 109.474 no
H8A C8 H8C 109.467 no
H8B C8 H8C 109.473 no
C7 C9 H9A 109.475 no
C7 C9 H9B 109.478 no
C7 C9 H9C 109.473 no
H9A C9 H9B 109.466 no
H9A C9 H9C 109.469 no
H9B C9 H9C 109.467 no
N2 C10 H10 107.341 no
C11 C10 H10 107.339 no
C12 C10 H10 107.339 no
C10 C11 H11A 109.477 no
C10 C11 H11B 109.473 no
C10 C11 H11C 109.472 no
H11A C11 H11B 109.469 no
H11A C11 H11C 109.474 no
H11B C11 H11C 109.463 no
C10 C12 H12A 109.475 no
C10 C12 H12B 109.468 no
C10 C12 H12C 109.474 no
H12A C12 H12B 109.466 no
H12A C12 H12C 109.472 no
H12B C12 H12C 109.472 no
N2 C13 H13 106.813 no
C14 C13 H13 106.813 no
C15 C13 H13 106.813 no
C13 C14 H14A 109.473 no
C13 C14 H14B 109.467 no
C13 C14 H14C 109.470 no
H14A C14 H14B 109.470 no
H14A C14 H14C 109.469 no
H14B C14 H14C 109.479 no
C13 C15 H15A 109.473 no
C13 C15 H15B 109.471 no
C13 C15 H15C 109.468 no
H15A C15 H15B 109.470 no
H15A C15 H15C 109.475 no
H15B C15 H15C 109.470 no
Ir1 C16 H16 87.219 no
C17 C16 H16 117.799 no
C23 C16 H16 117.787 no
Ir1 C17 H17 88.421 no
C16 C17 H17 118.035 no
C18 C17 H17 118.045 no
C17 C18 H18A 108.475 no
C17 C18 H18B 108.470 no
C19 C18 H18A 108.465 no
C19 C18 H18B 108.462 no
H18A C18 H18B 107.492 no
C18 C19 H19A 108.618 no
C18 C19 H19B 108.613 no
C20 C19 H19A 108.611 no
C20 C19 H19B 108.614 no
H19A C19 H19B 107.566 no
Ir1 C20 H20 86.109 no
C19 C20 H20 118.220 no
C21 C20 H20 118.212 no
Ir1 C21 H21 87.832 no
C20 C21 H21 116.759 no
C22 C21 H21 116.757 no
C21 C22 H22A 108.846 no
C21 C22 H22B 108.857 no
C23 C22 H22A 108.852 no
C23 C22 H22B 108.852 no
H22A C22 H22B 107.701 no
C16 C23 H23A 108.565 no
C16 C23 H23B 108.559 no
C22 C23 H23A 108.561 no
C22 C23 H23B 108.557 no
H23A C23 H23B 107.550 no

loop_
_geom_bond_atom_site_label_1
_geom_bond_atom_site_label_2
_geom_bond_distance
_geom_bond_publ_flag
Ir1 Cl1 2.3596(7) yes
Ir1 C1 2.011(2) yes
Ir1 C16 2.179(2) yes
Ir1 C17 2.169(2) yes
Ir1 C20 2.107(3) yes
Ir1 C21 2.101(3) yes
N1 C2 1.332(3) yes
N1 C4 1.483(3) yes
N1 C7 1.473(3) yes
N2 C3 1.327(3) yes
N2 C10 1.478(3) yes
N2 C13 1.482(3) yes
C1 C2 1.387(3) yes
C1 C3 1.385(3) yes
C2 C3 1.380(3) yes
C4 C5 1.519(3) yes
C4 C6 1.514(4) yes
C7 C8 1.513(4) yes
C7 C9 1.522(4) yes
C10 C11 1.515(4) yes
C10 C12 1.521(4) yes
C13 C14 1.518(3) yes
C13 C15 1.522(4) yes
C16 C17 1.397(4) yes
C16 C23 1.492(4) yes
C17 C18 1.499(4) yes
C18 C19 1.479(5) yes
C19 C20 1.507(5) yes
C20 C21 1.403(4) yes
C21 C22 1.525(4) yes
C22 C23 1.481(4) yes
C4 H4 1.000 no
C5 H5A 0.980 no
C5 H5B 0.980 no
C5 H5C 0.980 no
C6 H6A 0.980 no
C6 H6B 0.980 no
C6 H6C 0.980 no
C7 H7 1.000 no
C8 H8A 0.980 no
C8 H8B 0.980 no
C8 H8C 0.980 no
C9 H9A 0.980 no
C9 H9B 0.980 no
C9 H9C 0.980 no
C10 H10 1.000 no
C11 H11A 0.980 no
C11 H11B 0.980 no
C11 H11C 0.980 no
C12 H12A 0.980 no
C12 H12B 0.980 no
C12 H12C 0.980 no
C13 H13 1.000 no
C14 H14A 0.980 no
C14 H14B 0.980 no
C14 H14C 0.980 no
C15 H15A 0.980 no
C15 H15B 0.980 no
C15 H15C 0.980 no
C16 H16 0.950 no
C17 H17 0.950 no
C18 H18A 0.990 no
C18 H18B 0.990 no
C19 H19A 0.990 no
C19 H19B 0.990 no
C20 H20 0.950 no
C21 H21 0.950 no
C22 H22A 0.990 no
C22 H22B 0.990 no
C23 H23A 0.990 no
C23 H23B 0.990 no

loop_
_geom_contact_atom_site_label_1
_geom_contact_atom_site_label_2
_geom_contact_distance
_geom_contact_publ_flag
_geom_contact_site_symmetry_2
C1 C4 3.266(3) no .
C1 C5 3.492(3) no .
C1 C6 3.429(4) no .
C1 C10 3.152(3) no .
C2 C5 2.989(3) no .
C2 C6 3.021(3) no .
C2 C8 3.409(3) no .
C2 C9 3.558(4) no .
C2 C13 3.471(3) no .
C3 C7 3.368(3) no .
C3 C11 3.371(3) no .
C3 C12 3.505(4) no .
C3 C14 3.047(3) no .
C3 C15 3.101(3) no .
C3 C21 3.585(3) no .
C4 C8 3.099(3) no .
C4 C9 3.122(4) no .
C5 C7 3.520(3) no .
C5 C8 3.535(4) no .
C10 C14 3.565(3) no .
C11 C13 3.107(3) no .
C12 C13 3.085(4) no .
C16 C19 3.134(5) no .
C17 C22 3.388(4) no .
C18 C21 3.366(4) no .
C18 C23 3.077(4) no .
C19 C22 3.143(6) no .
C19 C23 3.167(5) no .
C20 C23 3.144(4) no .
C8 C8 3.299(4) no 3_665
C20 C20 3.493(4) no 3_775
Ir1 H5C 3.5386 no .
Ir1 H6A 3.0981 no .
Ir1 H10 3.1759 no .
Ir1 H18B 3.4576 no .
Ir1 H22B 3.4006 no .
Cl1 H5C 3.0356 no .
Cl1 H16 2.7533 no .
Cl1 H17 2.7029 no .
N1 H5A 3.3156 no .
N1 H5B 2.6548 no .
N1 H5C 2.6991 no .
N1 H6A 2.7362 no .
N1 H6B 2.6376 no .
N1 H6C 3.3177 no .
N1 H8A 2.6274 no .
N1 H8B 2.7246 no .
N1 H8C 3.3059 no .
N1 H9A 2.7441 no .
N1 H9B 2.6283 no .
N1 H9C 3.3122 no .
N1 H14A 3.3610 no .
N1 H15A 3.4834 no .
N2 H7 3.5028 no .
N2 H11A 2.6475 no .
N2 H11B 2.6845 no .
N2 H11C 3.3059 no .
N2 H12A 2.7197 no .
N2 H12B 2.6332 no .
N2 H12C 3.3112 no .
N2 H14A 2.6810 no .
N2 H14B 3.3162 no .
N2 H14C 2.6754 no .
N2 H15A 2.6709 no .
N2 H15B 2.6702 no .
N2 H15C 3.3124 no .
N2 H21 3.1500 no .
C1 H5C 2.8723 no .
C1 H6A 2.8209 no .
C1 H10 2.6854 no .
C1 H20 2.4502 no .
C1 H21 2.3829 no .
C2 H4 3.2176 no .
C2 H5B 3.2331 no .
C2 H5C 2.7448 no .
C2 H6A 2.8161 no .
C2 H6B 3.2314 no .
C2 H7 2.4642 no .
C2 H8A 3.2567 no .
C2 H9B 3.4978 no .
C2 H14A 3.0798 no .
C2 H15A 3.1835 no .
C2 H20 3.0840 no .
C2 H21 3.4314 no .
C3 H7 2.9853 no .
C3 H10 2.3967 no .
C3 H11A 3.2400 no .
C3 H12B 3.4447 no .
C3 H13 3.2415 no .
C3 H14A 2.7955 no .
C3 H14C 3.2928 no .
C3 H15A 2.8523 no .
C3 H15B 3.3798 no .
C3 H20 3.4220 no .
C3 H21 2.7907 no .
C4 H7 3.3622 no .
C4 H8A 3.2987 no .
C4 H8B 2.8524 no .
C4 H9A 2.8912 no .
C4 H9B 3.3145 no .
C5 H6A 2.6958 no .
C5 H6B 3.3514 no .
C5 H6C 2.7159 no .
C5 H8A 3.3658 no .
C5 H8B 3.2057 no .
C6 H5A 2.6864 no .
C6 H5B 3.3500 no .
C6 H5C 2.7278 no .
C6 H9A 3.5921 no .
C6 H20 3.0041 no .
C7 H4 2.5369 no .
C7 H5B 3.3590 no .
C7 H6B 3.5962 no .
C7 H14A 2.9153 no .
C7 H15A 3.0188 no .
C8 H4 2.8572 no .
C8 H5B 2.9827 no .
C8 H9A 2.6851 no .
C8 H9B 3.3473 no .
C8 H9C 2.7190 no .
C8 H14A 3.0108 no .
C9 H4 2.7557 no .
C9 H6B 3.4497 no .
C9 H8A 3.3492 no .
C9 H8B 2.6931 no .
C9 H8C 2.7065 no .
C9 H15A 3.5647 no .
C10 H13 2.5196 no .
C10 H14C 3.4427 no .
C10 H15B 3.5178 no .
C10 H21 2.9294 no .
C11 H12A 2.7118 no .
C11 H12B 3.3576 no .
C11 H12C 2.7249 no .
C11 H13 2.8256 no .
C11 H14C 3.1022 no .
C12 H11A 3.3583 no .
C12 H11B 2.7364 no .
C12 H11C 2.6976 no .
C12 H13 2.7299 no .
C12 H15B 3.2416 no .
C12 H21 3.2649 no .
C13 H7 3.2213 no .
C13 H10 3.3632 no .
C13 H11A 3.3695 no .
C13 H11B 2.8193 no .
C13 H12A 2.8268 no .
C13 H12B 3.2906 no .
C14 H7 3.0076 no .
C14 H8A 3.4869 no .
C14 H11A 3.5283 no .
C14 H11B 3.2226 no .
C14 H15A 2.7947 no .
C14 H15B 3.3748 no .
C14 H15C 2.7048 no .
C15 H7 2.9174 no .
C15 H12A 3.4029 no .
C15 H12B 3.5304 no .
C15 H14A 2.7889 no .
C15 H14B 2.7081 no .
C15 H14C 3.3760 no .
C16 H18A 2.8430 no .
C16 H18B 3.3345 no .
C16 H19B 3.3312 no .
C16 H22A 3.2726 no .
C16 H22B 2.9831 no .
C16 H21 3.3996 no .
C17 H19A 3.2629 no .
C17 H19B 3.0249 no .
C17 H23A 3.2902 no .
C17 H23B 2.6730 no .
C17 H20 3.2986 no .
C18 H23B 2.7543 no .
C18 H16 3.3922 no .
C18 H20 3.0498 no .
C19 H6A 3.5883 no .
C19 H22A 3.2175 no .
C19 H23B 2.8788 no .
C19 H17 3.2271 no .
C19 H21 3.3937 no .
C20 H6A 3.0150 no .
C20 H18A 3.2622 no .
C20 H18B 3.0218 no .
C20 H22A 2.9379 no .
C20 H22B 3.3795 no .
C20 H23B 3.3028 no .
C20 H17 3.3871 no .
C21 H10 3.0093 no .
C21 H12B 3.5997 no .
C21 H19A 3.3089 no .
C21 H19B 2.6882 no .
C21 H23A 3.2874 no .
C21 H23B 2.9898 no .
C21 H16 3.2875 no .
C22 H10 3.5307 no .
C22 H19B 2.8477 no .
C22 H16 3.0186 no .
C22 H20 3.4445 no .
C23 H18A 3.0935 no .
C23 H19B 2.9189 no .
C23 H17 3.3915 no .
C23 H21 3.2400 no .
H4 H5A 2.3389 no .
H4 H5B 2.3385 no .
H4 H5C 2.8491 no .
H4 H6A 2.8447 no .
H4 H6B 2.3588 no .
H4 H6C 2.3108 no .
H4 H7 3.4919 no .
H4 H8A 3.2875 no .
H4 H8B 2.3656 no .
H4 H9A 2.2532 no .
H4 H9B 3.1237 no .
H5A H6A 2.9505 no .
H5A H6B 3.5854 no .
H5A H6C 2.5236 no .
H5B H6A 3.5961 no .
H5B H6C 3.5903 no .
H5B H8A 2.6725 no .
H5B H8B 2.6494 no .
H5C H6A 2.5466 no .
H5C H6C 3.0431 no .
H6A H18B 3.5207 no .
H6A H19A 3.4125 no .
H6A H20 2.2369 no .
H6B H9A 3.2394 no .
H6B H9B 3.0789 no .
H6B H20 2.9663 no .
H7 H8A 2.3562 no .
H7 H8B 2.8440 no .
H7 H8C 2.3109 no .
H7 H9A 2.8500 no .
H7 H9B 2.3726 no .
H7 H9C 2.3114 no .
H7 H14A 2.2300 no .
H7 H14B 3.3649 no .
H7 H15A 2.1052 no .
H7 H15C 3.2770 no .
H8A H9A 3.5763 no .
H8A H14A 2.5326 no .
H8B H9A 2.5011 no .
H8B H9B 3.5751 no .
H8B H9C 3.0059 no .
H8C H9A 2.9752 no .
H8C H9C 2.5521 no .
H8C H14A 3.1640 no .
H9B H15A 3.3462 no .
H10 H11A 2.3343 no .
H10 H11B 2.8471 no .
H10 H11C 2.3390 no .
H10 H12A 2.8512 no .
H10 H12B 2.3605 no .
H10 H12C 2.3244 no .
H10 H13 3.4769 no .
H10 H22B 3.0393 no .
H10 H21 2.2314 no .
H11A H13 3.3108 no .
H11A H14C 2.8779 no .
H11B H12A 2.5633 no .
H11B H12C 3.0484 no .
H11B H13 2.3065 no .
H11B H14C 2.6860 no .
H11C H12A 2.9702 no .
H11C H12B 3.5926 no .
H11C H12C 2.5357 no .
H12A H13 2.2080 no .
H12A H15B 2.9600 no .
H12B H13 3.1320 no .
H12B H15B 2.8959 no .
H12B H22B 3.4806 no .
H12B H21 2.8017 no .
H12C H13 3.5715 no .
H12C H22B 3.3756 no .
H12C H21 3.5521 no .
H13 H14A 2.8441 no .
H13 H14B 2.3513 no .
H13 H14C 2.3133 no .
H13 H15A 2.8471 no .
H13 H15B 2.3135 no .
H13 H15C 2.3590 no .
H14A H15A 2.6838 no .
H14A H15C 3.0375 no .
H14B H15A 3.0515 no .
H14B H15B 3.5773 no .
H14B H15C 2.4995 no .
H14C H15C 3.5787 no .
H18A H19A 2.5310 no .
H18A H19B 2.1349 no .
H18A H23B 2.4986 no .
H18A H17 2.7045 no .
H18B H19A 2.1343 no .
H18B H19B 2.7376 no .
H18B H17 2.2621 no .
H18B H20 3.2986 no .
H19A H20 2.3117 no .
H19B H22A 2.6487 no .
H19B H23B 2.4296 no .
H19B H20 2.8303 no .
H19B H21 3.5892 no .
H22A H23A 2.5101 no .
H22A H23B 2.1525 no .
H22A H21 2.6993 no .
H22B H23A 2.1541 no .
H22B H23B 2.7591 no .
H22B H16 3.2236 no .
H22B H21 2.2779 no .
H23A H16 2.2992 no .
H23B H16 2.8231 no .
H23B H17 3.5839 no .
H16 H17 2.2868 no .
H20 H21 2.2801 no .
Ir1 H5A 3.5697 no 3_765
Cl1 H5A 2.9951 no 3_765
Cl1 H6C 3.0774 no 3_765
Cl1 H9B 3.5179 no 4_565
Cl1 H9C 3.4573 no 4_565
Cl1 H12A 3.1632 no 2_645
Cl1 H13 2.7672 no 2_645
Cl1 H15C 3.4999 no 2_645
Cl1 H23A 3.1668 no 2_745
Cl1 H23B 3.5167 no 2_745
C1 H12A 3.4749 no 2_645
C2 H12A 3.5801 no 2_645
C3 H12A 3.5098 no 2_645
C4 H23A 3.3408 no 4_464
C5 H5A 3.2709 no 3_765
C5 H5C 3.4590 no 3_765
C5 H11B 3.3843 no 2_645
C5 H11C 3.4922 no 2_645
C5 H17 3.1439 no 3_765
C6 H11B 3.4992 no 4_564
C6 H14C 3.5814 no 4_564
C6 H22A 3.5171 no 3_775
C6 H23A 3.4672 no 4_464
C8 H8A 3.0605 no 3_665
C8 H8B 3.0667 no 3_665
C8 H8C 3.2141 no 3_665
C8 H11C 3.3688 no 4_464
C8 H12C 3.5865 no 2_645
C9 H15B 3.4970 no 3_675
C9 H15C 3.1916 no 3_675
C9 H22A 3.5193 no 3_775
C9 H16 2.9245 no 4_464
C11 H5B 3.1967 no 2_655
C11 H8C 3.4600 no 4_565
C11 H9C 3.5580 no 4_565
C11 H18B 2.9270 no 4_465
C12 H8A 3.5620 no 2_655
C12 H11A 3.3568 no 2_655
C12 H14A 3.4835 no 2_655
C12 H14C 3.2031 no 2_655
C14 H6C 3.5487 no 4_465
C14 H12B 3.5435 no 2_645
C14 H12C 3.2399 no 2_645
C14 H18A 3.3334 no 1_455
C14 H23B 3.3603 no 1_455
C15 H9B 3.5617 no 3_675
C15 H9C 3.1558 no 3_675
C15 H18A 3.4700 no 1_455
C15 H19A 3.5288 no 3_775
C15 H19B 3.4707 no 3_775
C15 H23B 3.3977 no 1_455
C16 H9A 2.9893 no 4_565
C16 H14B 2.8467 no 1_655
C17 H5A 3.3452 no 3_765
C17 H14B 3.0428 no 1_655
C18 H8C 3.4439 no 1_655
C18 H11C 3.4324 no 4_564
C18 H14B 3.3548 no 1_655
C18 H15B 3.5913 no 3_775
C19 H15A 3.5258 no 3_775
C19 H15B 3.3440 no 3_775
C20 H20 3.2892 no 3_775
C21 H20 3.4888 no 3_775
C22 H6B 3.4046 no 3_775
C22 H9B 3.4647 no 3_775
C23 H4 3.4025 no 4_565
C23 H9A 3.3086 no 4_565
C23 H9B 3.5674 no 3_775
C23 H14B 2.9166 no 1_655
C23 H15C 3.4727 no 1_655
H4 C23 3.4025 no 4_464
H4 H22B 3.5936 no 4_464
H4 H23A 2.4821 no 4_464
H4 H16 3.4134 no 4_464
H4 H17 3.4020 no 3_765
H5A Ir1 3.5697 no 3_765
H5A Cl1 2.9951 no 3_765
H5A C5 3.2709 no 3_765
H5A C17 3.3452 no 3_765
H5A H5A 2.9596 no 3_765
H5A H5C 2.7319 no 3_765
H5A H6A 3.1032 no 3_765
H5A H6C 3.4184 no 3_765
H5A H18B 3.3724 no 3_765
H5A H17 2.5260 no 3_765
H5B C11 3.1967 no 2_645
H5B H8C 3.3907 no 3_665
H5B H11B 2.8934 no 2_645
H5B H11C 2.6428 no 2_645
H5B H12A 3.3668 no 2_645
H5B H12C 3.2516 no 2_645
H5B H18B 3.0597 no 3_765
H5B H17 2.9629 no 3_765
H5C C5 3.4590 no 3_765
H5C H5A 2.7319 no 3_765
H5C H5C 3.3601 no 3_765
H5C H6C 3.1716 no 3_765
H5C H11B 3.1455 no 2_645
H5C H12A 3.1423 no 2_645
H6A H5A 3.1032 no 3_765
H6A H11B 3.3950 no 4_564
H6B C22 3.4046 no 3_775
H6B H14B 3.5355 no 4_564
H6B H14C 3.2145 no 4_564
H6B H22A 2.5532 no 3_775
H6B H23A 3.4090 no 4_464
H6B H16 3.4723 no 4_464
H6C Cl1 3.0774 no 3_765
H6C C14 3.5487 no 4_564
H6C H5A 3.4184 no 3_765
H6C H5C 3.1716 no 3_765
H6C H11B 2.8317 no 4_564
H6C H13 3.0979 no 4_564
H6C H14B 3.3480 no 4_564
H6C H14C 3.0926 no 4_564
H6C H23A 3.1133 no 4_464
H7 H18A 3.1007 no 1_455
H8A C8 3.0605 no 3_665
H8A C12 3.5620 no 2_645
H8A H8A 3.1257 no 3_665
H8A H8B 2.6920 no 3_665
H8A H8C 2.8588 no 3_665
H8A H11C 3.3795 no 2_645
H8A H12C 2.6249 no 2_645
H8B C8 3.0667 no 3_665
H8B H8A 2.6920 no 3_665
H8B H8B 3.1379 no 3_665
H8B H8C 2.8654 no 3_665
H8B H11C 3.4569 no 4_464
H8C C8 3.2141 no 3_665
H8C C11 3.4600 no 4_464
H8C C18 3.4439 no 1_455
H8C H5B 3.3907 no 3_665
H8C H8A 2.8588 no 3_665
H8C H8B 2.8654 no 3_665
H8C H8C 3.4201 no 3_665
H8C H11C 2.5171 no 4_464
H8C H18A 3.0974 no 1_455
H8C H18B 2.9426 no 1_455
H9A C16 2.9893 no 4_464
H9A C23 3.3086 no 4_464
H9A H10 3.5907 no 4_464
H9A H22B 3.3032 no 4_464
H9A H23A 2.8995 no 4_464
H9A H16 2.2199 no 4_464
H9B Cl1 3.5179 no 4_464
H9B C15 3.5617 no 3_675
H9B C22 3.4647 no 3_775
H9B C23 3.5674 no 3_775
H9B H15B 3.5099 no 3_675
H9B H15C 2.7630 no 3_675
H9B H19B 3.1212 no 3_775
H9B H22A 2.6236 no 3_775
H9B H23B 2.8897 no 3_775
H9B H16 2.8705 no 4_464
H9C Cl1 3.4573 no 4_464
H9C C11 3.5580 no 4_464
H9C C15 3.1558 no 3_675
H9C H10 3.5092 no 4_464
H9C H11A 3.2043 no 4_464
H9C H11C 3.1183 no 4_464
H9C H15B 2.6736 no 3_675
H9C H15C 2.7518 no 3_675
H9C H18A 3.5719 no 1_455
H9C H16 3.3204 no 4_464
H10 H9A 3.5907 no 4_565
H10 H9C 3.5092 no 4_565
H11A C12 3.3568 no 2_645
H11A H9C 3.2043 no 4_565
H11A H12A 3.1546 no 2_645
H11A H12B 2.7390 no 2_645
H11A H15B 3.1551 no 2_645
H11A H18B 2.8774 no 4_465
H11A H19A 3.1955 no 4_465
H11B C5 3.3843 no 2_655
H11B C6 3.4992 no 4_465
H11B H5B 2.8934 no 2_655
H11B H5C 3.1455 no 2_655
H11B H6A 3.3950 no 4_465
H11B H6C 2.8317 no 4_465
H11B H18B 2.9491 no 4_465
H11C C5 3.4922 no 2_655
H11C C8 3.3688 no 4_565
H11C C18 3.4324 no 4_465
H11C H5B 2.6428 no 2_655
H11C H8A 3.3795 no 2_655
H11C H8B 3.4569 no 4_565
H11C H8C 2.5171 no 4_565
H11C H9C 3.1183 no 4_565
H11C H18B 2.4748 no 4_465
H12A Cl1 3.1632 no 2_655
H12A C1 3.4749 no 2_655
H12A C2 3.5801 no 2_655
H12A C3 3.5098 no 2_655
H12A H5B 3.3668 no 2_655
H12A H5C 3.1423 no 2_655
H12A H11A 3.1546 no 2_655
H12A H14C 3.5955 no 2_655
H12B C14 3.5435 no 2_655
H12B H11A 2.7390 no 2_655
H12B H14A 3.4870 no 2_655
H12B H14C 2.7577 no 2_655
H12B H19A 2.9932 no 3_775
H12C C8 3.5865 no 2_655
H12C C14 3.2399 no 2_655
H12C H5B 3.2516 no 2_655
H12C H8A 2.6249 no 2_655
H12C H14A 2.7541 no 2_655
H12C H14C 2.8294 no 2_655
H13 Cl1 2.7672 no 2_655
H13 H6C 3.0979 no 4_465
H13 H23B 3.5919 no 1_455
H14A C12 3.4835 no 2_645
H14A H12B 3.4870 no 2_645
H14A H12C 2.7541 no 2_645
H14A H18A 3.1415 no 1_455
H14B C16 2.8467 no 1_455
H14B C17 3.0428 no 1_455
H14B C18 3.3548 no 1_455
H14B C23 2.9166 no 1_455
H14B H6B 3.5355 no 4_465
H14B H6C 3.3480 no 4_465
H14B H18A 2.7248 no 1_455
H14B H23A 2.9610 no 1_455
H14B H23B 2.4677 no 1_455
H14B H16 3.2911 no 1_455
H14B H17 3.5465 no 1_455
H14C C6 3.5814 no 4_465
H14C C12 3.2031 no 2_645
H14C H6B 3.2145 no 4_465
H14C H6C 3.0926 no 4_465
H14C H12A 3.5955 no 2_645
H14C H12B 2.7577 no 2_645
H14C H12C 2.8294 no 2_645
H15A C19 3.5258 no 3_775
H15A H15A 3.4700 no 3_675
H15A H15C 3.3140 no 3_675
H15A H18A 3.3047 no 1_455
H15A H18A 3.4771 no 3_775
H15A H19A 3.3570 no 3_775
H15A H19B 2.8879 no 3_775
H15B C9 3.4970 no 3_675
H15B C18 3.5913 no 3_775
H15B C19 3.3440 no 3_775
H15B H9B 3.5099 no 3_675
H15B H9C 2.6736 no 3_675
H15B H11A 3.1551 no 2_655
H15B H18A 3.2375 no 3_775
H15B H18B 3.5262 no 3_775
H15B H19A 2.8508 no 3_775
H15B H19B 3.1491 no 3_775
H15C Cl1 3.4999 no 2_655
H15C C9 3.1916 no 3_675
H15C C23 3.4727 no 1_455
H15C H9B 2.7630 no 3_675
H15C H9C 2.7518 no 3_675
H15C H15A 3.3140 no 3_675
H15C H18A 2.8790 no 1_455
H15C H19B 3.4276 no 1_455
H15C H23B 2.5170 no 1_455
H18A C14 3.3334 no 1_655
H18A C15 3.4700 no 1_655
H18A H7 3.1007 no 1_655
H18A H8C 3.0974 no 1_655
H18A H9C 3.5719 no 1_655
H18A H14A 3.1415 no 1_655
H18A H14B 2.7248 no 1_655
H18A H15A 3.3047 no 1_655
H18A H15A 3.4771 no 3_775
H18A H15B 3.2375 no 3_775
H18A H15C 2.8790 no 1_655
H18B C11 2.9270 no 4_564
H18B H5A 3.3724 no 3_765
H18B H5B 3.0597 no 3_765
H18B H8C 2.9426 no 1_655
H18B H11A 2.8774 no 4_564
H18B H11B 2.9491 no 4_564
H18B H11C 2.4748 no 4_564
H18B H15B 3.5262 no 3_775
H19A C15 3.5288 no 3_775
H19A H11A 3.1955 no 4_564
H19A H12B 2.9932 no 3_775
H19A H15A 3.3570 no 3_775
H19A H15B 2.8508 no 3_775
H19A H21 3.1578 no 3_775
H19B C15 3.4707 no 3_775
H19B H9B 3.1212 no 3_775
H19B H15A 2.8879 no 3_775
H19B H15B 3.1491 no 3_775
H19B H15C 3.4276 no 1_655
H22A C6 3.5171 no 3_775
H22A C9 3.5193 no 3_775
H22A H6B 2.5532 no 3_775
H22A H9B 2.6236 no 3_775
H22A H16 3.3494 no 2_755
H22B H4 3.5936 no 4_565
H22B H9A 3.3032 no 4_565
H23A Cl1 3.1668 no 2_755
H23A C4 3.3408 no 4_565
H23A C6 3.4672 no 4_565
H23A H4 2.4821 no 4_565
H23A H6B 3.4090 no 4_565
H23A H6C 3.1133 no 4_565
H23A H9A 2.8995 no 4_565
H23A H14B 2.9610 no 1_655
H23B Cl1 3.5167 no 2_755
H23B C14 3.3603 no 1_655
H23B C15 3.3977 no 1_655
H23B H9B 2.8897 no 3_775
H23B H13 3.5919 no 1_655
H23B H14B 2.4677 no 1_655
H23B H15C 2.5170 no 1_655
H16 C9 2.9245 no 4_565
H16 H4 3.4134 no 4_565
H16 H6B 3.4723 no 4_565
H16 H9A 2.2199 no 4_565
H16 H9B 2.8705 no 4_565
H16 H9C 3.3204 no 4_565
H16 H14B 3.2911 no 1_655
H16 H22A 3.3494 no 2_745
H17 C5 3.1439 no 3_765
H17 H4 3.4020 no 3_765
H17 H5A 2.5260 no 3_765
H17 H5B 2.9629 no 3_765
H17 H14B 3.5465 no 1_655
H20 C20 3.2892 no 3_775
H20 C21 3.4888 no 3_775
H20 H20 3.3533 no 3_775
H21 H19A 3.1578 no 3_775

loop_
_geom_torsion_atom_site_label_1
_geom_torsion_atom_site_label_2
_geom_torsion_atom_site_label_3
_geom_torsion_atom_site_label_4
_geom_torsion
_geom_torsion_publ_flag
Cl1 Ir1 C1 C2 -93.3(3) no
Cl1 Ir1 C1 C3 104.0(3) no
Cl1 Ir1 C16 C17 89.04(9) no
Cl1 Ir1 C16 C23 -150.61(12) no
Cl1 Ir1 C17 C16 -92.05(9) no
Cl1 Ir1 C17 C18 147.61(13) no
Cl1 Ir1 C21 C20 175.99(9) no
Cl1 Ir1 C21 C22 53.3(2) no
C1 Ir1 C17 C16 170.1(2) no
C1 Ir1 C17 C18 49.8(3) no
C17 Ir1 C1 C2 4.4(5) no
C17 Ir1 C1 C3 -158.3(2) no
C1 Ir1 C20 C19 -153.09(16) no
C1 Ir1 C20 C21 87.94(11) no
C20 Ir1 C1 C2 70.5(3) no
C20 Ir1 C1 C3 -92.2(3) no
C1 Ir1 C21 C20 -91.84(10) no
C1 Ir1 C21 C22 145.49(15) no
C21 Ir1 C1 C2 109.4(3) no
C21 Ir1 C1 C3 -53.3(3) no
C16 Ir1 C17 C16 0.00(11) no
C16 Ir1 C17 C18 -120.3(2) no
C17 Ir1 C16 C17 0.00(11) no
C17 Ir1 C16 C23 120.3(2) no
C16 Ir1 C20 C19 44.18(16) no
C16 Ir1 C20 C21 -74.79(11) no
C20 Ir1 C16 C17 -74.81(12) no
C20 Ir1 C16 C23 45.53(14) no
C16 Ir1 C21 C20 102.34(10) no
C16 Ir1 C21 C22 -20.33(13) no
C21 Ir1 C16 C17 -112.70(12) no
C21 Ir1 C16 C23 7.64(13) no
C17 Ir1 C20 C19 7.73(15) no
C17 Ir1 C20 C21 -111.24(12) no
C20 Ir1 C17 C16 102.54(12) no
C20 Ir1 C17 C18 -17.80(14) no
C17 Ir1 C21 C20 67.96(11) no
C17 Ir1 C21 C22 -54.72(15) no
C21 Ir1 C17 C16 66.43(12) no
C21 Ir1 C17 C18 -53.92(15) no
C20 Ir1 C21 C20 0.00(11) no
C20 Ir1 C21 C22 -122.7(2) no
C21 Ir1 C20 C19 119.0(2) no
C21 Ir1 C20 C21 0.00(10) no
C2 N1 C4 C5 61.7(2) no
C2 N1 C4 C6 -64.1(2) no
C4 N1 C2 C1 12.1(4) no
C4 N1 C2 C3 -169.3(3) no
C2 N1 C7 C8 -107.4(2) no
C2 N1 C7 C9 126.99(19) no
C7 N1 C2 C1 -178.5(3) no
C7 N1 C2 C3 0.2(5) no
C4 N1 C7 C8 61.9(2) no
C4 N1 C7 C9 -63.7(2) no
C7 N1 C4 C5 -107.82(19) no
C7 N1 C4 C6 126.36(18) no
C3 N2 C10 C11 -108.8(2) no
C3 N2 C10 C12 125.39(19) no
C10 N2 C3 C1 -5.2(4) no
C10 N2 C3 C2 176.2(4) no
C3 N2 C13 C14 59.9(3) no
C3 N2 C13 C15 -67.8(3) no
C13 N2 C3 C1 -178.2(2) no
C13 N2 C3 C2 3.1(6) no
C10 N2 C13 C14 -113.0(2) no
C10 N2 C13 C15 119.24(19) no
C13 N2 C10 C11 64.6(2) no
C13 N2 C10 C12 -61.3(2) no
Ir1 C1 C2 N1 10.3(7) no
Ir1 C1 C2 C3 -169.0(4) no
Ir1 C1 C3 N2 -8.3(5) no
Ir1 C1 C3 C2 171.1(3) no
C2 C1 C3 N2 -179.4(3) no
C2 C1 C3 C2 0.00(10) no
C3 C1 C2 N1 179.3(4) no
C3 C1 C2 C3 -0.00(10) no
N1 C2 C3 N2 -0.1(8) no
N1 C2 C3 C1 -179.2(5) no
C1 C2 C3 N2 179.1(5) no
C1 C2 C3 C1 -0.00(10) no
Ir1 C16 C17 Ir1 0.0 no
Ir1 C16 C17 C18 102.1(2) no
Ir1 C16 C23 C22 7.2(3) no
C17 C16 C23 C22 88.4(3) no
C23 C16 C17 Ir1 -104.0(2) no
C23 C16 C17 C18 -1.9(4) no
Ir1 C17 C18 C19 25.7(3) no
C16 C17 C18 C19 -55.1(3) no
C17 C18 C19 C20 -20.2(4) no
C18 C19 C20 Ir1 4.2(4) no
C18 C19 C20 C21 85.5(4) no
Ir1 C20 C21 Ir1 -0.0 no
Ir1 C20 C21 C22 102.7(2) no
C19 C20 C21 Ir1 -105.9(3) no
C19 C20 C21 C22 -3.2(4) no
Ir1 C21 C22 C23 30.6(3) no
C20 C21 C22 C23 -50.6(4) no
C21 C22 C23 C16 -24.7(4) no
